data_4077860
loop_
_publ_author_name
'Koller, J\"urgen'
'Bergman, Robert G.'

_publ_section_title
;
 Controlled Hydrosilylation of Carbonyls and Imines Catalyzed by a
 Cationic Aluminum Alkyl Complex
;
_journal_issue 7
_journal_name_full Organometallics
_journal_page_first 2530
_journal_paper_doi 10.1021/om2008277
_journal_volume 31
_journal_year 2012
_chemical_formula_sum 'C17 H27 Al B Cl2 I3 N6'
_chemical_formula_weight 804.84
_space_group_IT_number 14
_symmetry_cell_setting monoclinic
_symmetry_space_group_name_Hall '-P 2ybc'
_symmetry_space_group_name_H-M 'P 1 21/c 1'
_atom_sites_solution_hydrogens geom
_atom_sites_solution_primary direct
_atom_sites_solution_secondary difmap
_audit_creation_method SHELXL-97
_audit_update_record
;
2010-06-30 # Formatted by publCIF
;
_cell_angle_alpha 90.00
_cell_angle_beta 111.250(2)
_cell_angle_gamma 90.00
_cell_formula_units_Z 4
_cell_length_a 18.080(3)
_cell_length_b 11.2613(15)
_cell_length_c 14.582(2)
_cell_measurement_reflns_used 489
_cell_measurement_temperature 133(2)
_cell_measurement_theta_max 28.0
_cell_measurement_theta_min 2.0
_cell_volume 2767.1(7)
_computing_cell_refinement 'Bruker APEX2 v.2009.1'
_computing_data_collection 'Bruker APEX2 v.2009.1'
_computing_data_reduction 'Bruker APEX2 v.2009.1'
_computing_molecular_graphics ORTEP-32
_computing_publication_material 'Bruker SHELXTL v6.14'
_computing_structure_refinement SHELXL-97
_computing_structure_solution SHELXS-97
_diffrn_ambient_temperature 133(2)
_diffrn_detector_area_resol_mean 8.366
_diffrn_measured_fraction_theta_full 0.997
_diffrn_measured_fraction_theta_max 0.997
_diffrn_measurement_device_type 'Bruker APEX-I CCD'
_diffrn_measurement_method '\f and \w scans'
_diffrn_radiation_monochromator graphite
_diffrn_radiation_source 'fine-focus sealed tube'
_diffrn_radiation_type MoK\a
_diffrn_radiation_wavelength 0.71073
_diffrn_reflns_av_R_equivalents 0.0262
_diffrn_reflns_av_sigmaI/netI 0.0197
_diffrn_reflns_limit_h_max 20
_diffrn_reflns_limit_h_min -21
_diffrn_reflns_limit_k_max 13
_diffrn_reflns_limit_k_min -13
_diffrn_reflns_limit_l_max 15
_diffrn_reflns_limit_l_min -17
_diffrn_reflns_number 23664
_diffrn_reflns_theta_full 25.34
_diffrn_reflns_theta_max 25.34
_diffrn_reflns_theta_min 1.21
_diffrn_standards_decay_% 1
_diffrn_standards_number 0
_exptl_absorpt_coefficient_mu 3.630
_exptl_absorpt_correction_T_max 0.7129
_exptl_absorpt_correction_T_min 0.5773
_exptl_absorpt_correction_type multi-scan
_exptl_absorpt_process_details SADABS
_exptl_crystal_colour orange
_exptl_crystal_density_diffrn 1.932
_exptl_crystal_density_method 'not measured'
_exptl_crystal_description plates
_exptl_crystal_F_000 1528
_exptl_crystal_size_max 0.17
_exptl_crystal_size_mid 0.12
_exptl_crystal_size_min 0.10
_refine_diff_density_max 0.781
_refine_diff_density_min -0.447
_refine_diff_density_rms 0.073
_refine_ls_extinction_method none
_refine_ls_goodness_of_fit_ref 1.131
_refine_ls_hydrogen_treatment mixed
_refine_ls_matrix_type full
_refine_ls_number_parameters 310
_refine_ls_number_reflns 5061
_refine_ls_number_restraints 0
_refine_ls_restrained_S_all 1.131
_refine_ls_R_factor_all 0.0322
_refine_ls_R_factor_gt 0.0252
_refine_ls_shift/su_max 0.007
_refine_ls_shift/su_mean 0.000
_refine_ls_structure_factor_coef Fsqd
_refine_ls_weighting_details 'calc w=1/[\s^2^(Fo^2^)+(0.0068P)^2^+4.3845P] where P=(Fo^2^+2Fc^2^)/3'
_refine_ls_weighting_scheme calc
_refine_ls_wR_factor_gt 0.0482
_refine_ls_wR_factor_ref 0.0527
_reflns_number_gt 4341
_reflns_number_total 5061
_reflns_threshold_expression I>2\s(I)
_cod_data_source_file om2008277_si_002.cif
_cod_data_source_block jk-iii-23
_cod_original_cell_volume 2766.9(7)
_cod_original_sg_symbol_H-M P21/c
_cod_database_code 4077860

loop_
_symmetry_equiv_pos_as_xyz
'x, y, z'
'-x, y+1/2, -z+1/2'
'-x, -y, -z'
'x, -y-1/2, z-1/2'

loop_
_atom_site_label
_atom_site_type_symbol
_atom_site_fract_x
_atom_site_fract_y
_atom_site_fract_z
_atom_site_U_iso_or_equiv
_atom_site_adp_type
_atom_site_occupancy
_atom_site_symmetry_multiplicity
_atom_site_calc_flag
_atom_site_refinement_flags
_atom_site_disorder_assembly
_atom_site_disorder_group
Al1 Al -0.33827(5) 0.06003(8) -0.27346(6) 0.02548(19) Uani 1 1 d . . .
B1 B -0.1657(2) 0.0667(3) -0.1675(2) 0.0237(7) Uani 1 1 d . . .
H1 H -0.1012(18) 0.071(3) -0.129(2) 0.028(8) Uiso 1 1 d . . .
I1 I 0.1377(2) 0.3273(3) 0.2123(2) 0.0418(4) Uani 0.66(2) 1 d P A 1
I2 I 0.3113(2) 0.3208(3) 0.3053(3) 0.0327(4) Uani 0.66(2) 1 d P A 1
I3 I 0.48174(17) 0.3177(3) 0.4012(2) 0.0403(5) Uani 0.66(2) 1 d P A 1
I1' I 0.1258(7) 0.3379(8) 0.2004(8) 0.0605(15) Uani 0.34(2) 1 d P A 2
I2' I 0.3011(7) 0.3201(6) 0.2956(8) 0.0471(14) Uani 0.34(2) 1 d P A 2
I3' I 0.4744(5) 0.3128(6) 0.3934(6) 0.0624(15) Uani 0.34(2) 1 d P A 2
Cl1 Cl -0.12913(7) 0.30482(10) -0.36649(9) 0.0697(3) Uani 1 1 d . . .
Cl2 Cl -0.30001(8) 0.30742(12) -0.47097(9) 0.0784(4) Uani 1 1 d . . .
N1 N -0.28607(14) 0.2030(2) -0.21725(18) 0.0272(5) Uani 1 1 d . . .
N2 N -0.20452(14) 0.1920(2) -0.16929(18) 0.0268(5) Uani 1 1 d . . .
N3 N -0.28876(14) -0.0308(2) -0.15745(18) 0.0266(5) Uani 1 1 d . . .
N4 N -0.20671(14) -0.0202(2) -0.11842(17) 0.0271(5) Uani 1 1 d . . .
N5 N -0.26591(14) 0.0184(2) -0.33539(17) 0.0264(5) Uani 1 1 d . . .
N6 N -0.18647(14) 0.0263(2) -0.27531(18) 0.0269(5) Uani 1 1 d . . .
C1 C -0.38963(19) 0.3578(3) -0.2524(3) 0.0382(8) Uani 1 1 d . . .
H1A H -0.4105 0.3384 -0.3227 0.057 Uiso 1 1 calc R . .
H1B H -0.3916 0.4439 -0.2440 0.057 Uiso 1 1 calc R . .
H1C H -0.4219 0.3183 -0.2200 0.057 Uiso 1 1 calc R . .
C2 C -0.30577(18) 0.3162(3) -0.2075(2) 0.0295(7) Uani 1 1 d . . .
C3 C -0.23730(19) 0.3781(3) -0.1538(2) 0.0322(7) Uani 1 1 d . . .
H3A H -0.2337 0.4597 -0.1362 0.039 Uiso 1 1 calc R . .
C4 C -0.17544(18) 0.2981(3) -0.1311(2) 0.0302(7) Uani 1 1 d . . .
C5 C -0.0887(2) 0.3188(3) -0.0772(3) 0.0425(8) Uani 1 1 d . . .
H5A H -0.0593 0.2956 -0.1191 0.064 Uiso 1 1 calc R . .
H5B H -0.0705 0.2711 -0.0168 0.064 Uiso 1 1 calc R . .
H5C H -0.0795 0.4031 -0.0603 0.064 Uiso 1 1 calc R . .
C6 C -0.3946(2) -0.1386(3) -0.1232(3) 0.0380(8) Uani 1 1 d . . .
H6A H -0.4143 -0.1894 -0.1816 0.057 Uiso 1 1 calc R . .
H6B H -0.4260 -0.0654 -0.1351 0.057 Uiso 1 1 calc R . .
H6C H -0.3995 -0.1806 -0.0668 0.057 Uiso 1 1 calc R . .
C7 C -0.30977(19) -0.1088(3) -0.1020(2) 0.0298(7) Uani 1 1 d . . .
C8 C -0.2412(2) -0.1502(3) -0.0285(2) 0.0337(7) Uani 1 1 d . . .
H8A H -0.2385 -0.2071 0.0207 0.040 Uiso 1 1 calc R . .
C9 C -0.17810(19) -0.0930(3) -0.0406(2) 0.0304(7) Uani 1 1 d . . .
C10 C -0.0914(2) -0.1041(3) 0.0180(2) 0.0421(8) Uani 1 1 d . . .
H10A H -0.0691 -0.0252 0.0403 0.063 Uiso 1 1 calc R . .
H10B H -0.0645 -0.1392 -0.0230 0.063 Uiso 1 1 calc R . .
H10C H -0.0836 -0.1550 0.0753 0.063 Uiso 1 1 calc R . .
C11 C -0.3454(2) -0.0409(3) -0.5059(2) 0.0390(8) Uani 1 1 d . . .
H11A H -0.3727 0.0355 -0.5244 0.059 Uiso 1 1 calc R . .
H11B H -0.3785 -0.0954 -0.4850 0.059 Uiso 1 1 calc R . .
H11C H -0.3358 -0.0746 -0.5625 0.059 Uiso 1 1 calc R . .
C12 C -0.26796(19) -0.0227(3) -0.4231(2) 0.0300(7) Uani 1 1 d . . .
C13 C -0.19107(19) -0.0410(3) -0.4189(2) 0.0341(7) Uani 1 1 d . . .
H13A H -0.1755 -0.0697 -0.4704 0.041 Uiso 1 1 calc R . .
C14 C -0.14142(18) -0.0092(3) -0.3251(2) 0.0310(7) Uani 1 1 d . . .
C15 C -0.05282(19) -0.0125(3) -0.2809(3) 0.0433(9) Uani 1 1 d . . .
H15A H -0.0327 0.0668 -0.2567 0.065 Uiso 1 1 calc R . .
H15B H -0.0316 -0.0374 -0.3309 0.065 Uiso 1 1 calc R . .
H15C H -0.0361 -0.0690 -0.2261 0.065 Uiso 1 1 calc R . .
C16 C -0.45031(18) 0.0576(3) -0.3445(2) 0.0369(8) Uani 1 1 d . . .
H16A H -0.4633 0.1102 -0.4017 0.055 Uiso 1 1 calc R . .
H16B H -0.4778 0.0850 -0.3016 0.055 Uiso 1 1 calc R . .
H16C H -0.4672 -0.0235 -0.3666 0.055 Uiso 1 1 calc R . .
C17 C -0.2187(3) 0.3797(4) -0.3874(3) 0.0561(11) Uani 1 1 d . . .
H17A H -0.2269 0.3883 -0.3241 0.084 Uiso 1 1 calc R . .
H17B H -0.2150 0.4605 -0.4123 0.084 Uiso 1 1 calc R . .

loop_
_atom_site_aniso_label
_atom_site_aniso_U_11
_atom_site_aniso_U_22
_atom_site_aniso_U_33
_atom_site_aniso_U_23
_atom_site_aniso_U_13
_atom_site_aniso_U_12
Al1 0.0213(5) 0.0262(4) 0.0262(5) 0.0021(4) 0.0053(4) -0.0004(4)
B1 0.0176(16) 0.0273(17) 0.0224(16) -0.0013(13) 0.0026(14) -0.0033(13)
I1 0.0401(7) 0.0342(5) 0.0513(9) -0.0030(4) 0.0168(5) 0.0019(6)
I2 0.0420(6) 0.0261(5) 0.0345(6) 0.0006(3) 0.0194(5) 0.0000(4)
I3 0.0417(8) 0.0436(6) 0.0402(6) 0.0003(4) 0.0201(4) 0.0000(5)
I1' 0.051(2) 0.0429(13) 0.093(3) -0.0025(15) 0.033(2) 0.0066(13)
I2' 0.068(3) 0.0279(11) 0.059(3) -0.0030(12) 0.039(2) 0.0083(13)
I3' 0.081(3) 0.0481(16) 0.062(2) 0.0035(12) 0.0302(17) 0.0144(16)
Cl1 0.0715(8) 0.0628(7) 0.0768(8) -0.0013(6) 0.0294(6) 0.0014(6)
Cl2 0.0816(9) 0.0837(9) 0.0552(7) -0.0014(6) 0.0073(6) -0.0054(7)
N1 0.0217(13) 0.0297(13) 0.0284(13) 0.0009(11) 0.0069(11) 0.0012(10)
N2 0.0207(13) 0.0274(13) 0.0291(13) -0.0006(11) 0.0055(11) -0.0016(10)
N3 0.0236(13) 0.0265(13) 0.0286(13) 0.0015(11) 0.0080(11) 0.0018(10)
N4 0.0213(13) 0.0299(13) 0.0258(13) 0.0000(11) 0.0036(11) 0.0025(10)
N5 0.0220(13) 0.0290(13) 0.0248(13) 0.0002(11) 0.0044(11) -0.0016(10)
N6 0.0203(13) 0.0293(13) 0.0286(13) 0.0014(11) 0.0058(11) -0.0013(10)
C1 0.0354(19) 0.0324(17) 0.047(2) 0.0025(15) 0.0157(17) 0.0039(14)
C2 0.0320(17) 0.0282(16) 0.0308(16) 0.0026(13) 0.0145(14) 0.0003(13)
C3 0.0390(19) 0.0260(16) 0.0317(17) -0.0027(13) 0.0131(15) -0.0028(14)
C4 0.0307(17) 0.0316(16) 0.0260(16) -0.0010(13) 0.0076(14) -0.0071(13)
C5 0.037(2) 0.0397(19) 0.043(2) -0.0069(16) 0.0049(16) -0.0099(16)
C6 0.041(2) 0.0360(18) 0.0411(19) 0.0030(15) 0.0204(17) -0.0038(15)
C7 0.0387(18) 0.0258(15) 0.0289(16) -0.0010(13) 0.0172(15) -0.0008(13)
C8 0.044(2) 0.0308(17) 0.0254(16) 0.0046(13) 0.0113(15) 0.0047(15)
C9 0.0336(18) 0.0308(16) 0.0246(16) 0.0008(13) 0.0079(14) 0.0068(14)
C10 0.037(2) 0.047(2) 0.0338(19) 0.0079(16) 0.0027(16) 0.0083(16)
C11 0.040(2) 0.045(2) 0.0277(17) -0.0042(15) 0.0064(15) -0.0089(16)
C12 0.0337(18) 0.0281(16) 0.0262(16) 0.0013(13) 0.0084(14) -0.0030(13)
C13 0.0384(19) 0.0364(18) 0.0312(17) -0.0029(14) 0.0173(15) -0.0041(15)
C14 0.0292(17) 0.0316(17) 0.0328(17) 0.0021(14) 0.0120(14) 0.0000(13)
C15 0.0282(18) 0.056(2) 0.047(2) -0.0035(18) 0.0158(16) 0.0021(16)
C16 0.0266(17) 0.0406(19) 0.0397(19) 0.0014(15) 0.0076(15) -0.0027(14)
C17 0.074(3) 0.048(2) 0.056(3) -0.001(2) 0.035(2) -0.007(2)

loop_
_atom_type_symbol
_atom_type_description
_atom_type_scat_dispersion_real
_atom_type_scat_dispersion_imag
_atom_type_scat_source
C C 0.0033 0.0016 'International Tables Vol C Tables 4.2.6.8 and 6.1.1.4'
H H 0.0000 0.0000 'International Tables Vol C Tables 4.2.6.8 and 6.1.1.4'
B B 0.0013 0.0007 'International Tables Vol C Tables 4.2.6.8 and 6.1.1.4'
N N 0.0061 0.0033 'International Tables Vol C Tables 4.2.6.8 and 6.1.1.4'
Al Al 0.0645 0.0514 'International Tables Vol C Tables 4.2.6.8 and 6.1.1.4'
Cl Cl 0.1484 0.1585 'International Tables Vol C Tables 4.2.6.8 and 6.1.1.4'
I I -0.4742 1.8119 'International Tables Vol C Tables 4.2.6.8 and 6.1.1.4'

loop_
_geom_angle_atom_site_label_1
_geom_angle_atom_site_label_2
_geom_angle_atom_site_label_3
_geom_angle
N1 Al1 N5 95.42(11)
N1 Al1 N3 94.14(11)
N5 Al1 N3 96.14(11)
N1 Al1 C16 120.65(13)
N5 Al1 C16 121.09(13)
N3 Al1 C16 122.64(13)
N6 B1 N4 107.6(2)
N6 B1 N2 107.7(2)
N4 B1 N2 106.7(2)
N6 B1 H1 111.1(15)
N4 B1 H1 112.5(15)
N2 B1 H1 110.9(15)
I3 I2 I1 178.51(15)
I3' I2' I1' 177.5(3)
C2 N1 N2 107.7(2)
C2 N1 Al1 137.8(2)
N2 N1 Al1 114.41(18)
C4 N2 N1 108.3(2)
C4 N2 B1 133.4(2)
N1 N2 B1 118.3(2)
C7 N3 N4 107.7(2)
C7 N3 Al1 138.2(2)
N4 N3 Al1 114.02(18)
C9 N4 N3 108.7(2)
C9 N4 B1 132.3(3)
N3 N4 B1 119.0(2)
C12 N5 N6 106.7(2)
C12 N5 Al1 138.5(2)
N6 N5 Al1 114.70(18)
C14 N6 N5 109.5(2)
C14 N6 B1 132.1(3)
N5 N6 B1 118.4(2)
C2 C1 H1A 109.5
C2 C1 H1B 109.5
H1A C1 H1B 109.5
C2 C1 H1C 109.5
H1A C1 H1C 109.5
H1B C1 H1C 109.5
N1 C2 C3 108.6(3)
N1 C2 C1 121.1(3)
C3 C2 C1 130.3(3)
C4 C3 C2 106.7(3)
C4 C3 H3A 126.6
C2 C3 H3A 126.6
N2 C4 C3 108.6(3)
N2 C4 C5 122.3(3)
C3 C4 C5 129.0(3)
C4 C5 H5A 109.5
C4 C5 H5B 109.5
H5A C5 H5B 109.5
C4 C5 H5C 109.5
H5A C5 H5C 109.5
H5B C5 H5C 109.5
C7 C6 H6A 109.5
C7 C6 H6B 109.5
H6A C6 H6B 109.5
C7 C6 H6C 109.5
H6A C6 H6C 109.5
H6B C6 H6C 109.5
N3 C7 C8 108.4(3)
N3 C7 C6 121.2(3)
C8 C7 C6 130.3(3)
C9 C8 C7 107.0(3)
C9 C8 H8A 126.5
C7 C8 H8A 126.5
N4 C9 C8 108.1(3)
N4 C9 C10 122.5(3)
C8 C9 C10 129.3(3)
C9 C10 H10A 109.5
C9 C10 H10B 109.5
H10A C10 H10B 109.5
C9 C10 H10C 109.5
H10A C10 H10C 109.5
H10B C10 H10C 109.5
C12 C11 H11A 109.5
C12 C11 H11B 109.5
H11A C11 H11B 109.5
C12 C11 H11C 109.5
H11A C11 H11C 109.5
H11B C11 H11C 109.5
N5 C12 C13 109.1(3)
N5 C12 C11 120.6(3)
C13 C12 C11 130.3(3)
C14 C13 C12 106.6(3)
C14 C13 H13A 126.7
C12 C13 H13A 126.7
N6 C14 C13 108.1(3)
N6 C14 C15 122.9(3)
C13 C14 C15 129.1(3)
C14 C15 H15A 109.5
C14 C15 H15B 109.5
H15A C15 H15B 109.5
C14 C15 H15C 109.5
H15A C15 H15C 109.5
H15B C15 H15C 109.5
Al1 C16 H16A 109.5
Al1 C16 H16B 109.5
H16A C16 H16B 109.5
Al1 C16 H16C 109.5
H16A C16 H16C 109.5
H16B C16 H16C 109.5
Cl2 C17 Cl1 113.0(2)
Cl2 C17 H17A 109.0
Cl1 C17 H17A 109.0
Cl2 C17 H17B 109.0
Cl1 C17 H17B 109.0
H17A C17 H17B 107.8

loop_
_geom_bond_atom_site_label_1
_geom_bond_atom_site_label_2
_geom_bond_distance
Al1 N1 1.896(3)
Al1 N5 1.898(3)
Al1 N3 1.901(3)
Al1 C16 1.912(3)
B1 N6 1.546(4)
B1 N4 1.551(4)
B1 N2 1.572(4)
B1 H1 1.10(3)
I1 I2 2.934(5)
I2 I3 2.886(5)
I1' I2' 2.972(11)
I2' I3' 2.935(10)
Cl1 C17 1.752(4)
Cl2 C17 1.736(4)
N1 C2 1.346(4)
N1 N2 1.389(3)
N2 C4 1.343(4)
N3 C7 1.339(4)
N3 N4 1.388(3)
N4 C9 1.342(4)
N5 C12 1.348(4)
N5 N6 1.388(3)
N6 C14 1.334(4)
C1 C2 1.492(4)
C1 H1A 0.9800
C1 H1B 0.9800
C1 H1C 0.9800
C2 C3 1.388(4)
C3 C4 1.379(4)
C3 H3A 0.9500
C4 C5 1.496(4)
C5 H5A 0.9800
C5 H5B 0.9800
C5 H5C 0.9800
C6 C7 1.489(4)
C6 H6A 0.9800
C6 H6B 0.9800
C6 H6C 0.9800
C7 C8 1.392(4)
C8 C9 1.377(4)
C8 H8A 0.9500
C9 C10 1.495(4)
C10 H10A 0.9800
C10 H10B 0.9800
C10 H10C 0.9800
C11 C12 1.495(4)
C11 H11A 0.9800
C11 H11B 0.9800
C11 H11C 0.9800
C12 C13 1.385(4)
C13 C14 1.383(4)
C13 H13A 0.9500
C14 C15 1.495(4)
C15 H15A 0.9800
C15 H15B 0.9800
C15 H15C 0.9800
C16 H16A 0.9800
C16 H16B 0.9800
C16 H16C 0.9800
C17 H17A 0.9900
C17 H17B 0.9900
